data_2241020
loop_
_publ_author_name
'Benharref, Ahmed'
'Elkarroumi, Jamal'
'El Ammari, Lahcen'
'Saadi, Mohamed'
'Berraho, Moha'

_publ_section_title
;
 Crystal structure of 1-isopropyl-4,7-dimethyl-3-nitronaphthalene
;
_journal_coeditor_code IS5409
_journal_issue 9
_journal_name_full 'Acta Crystallographica Section E'
_journal_page_first o659
_journal_page_last o660
_journal_paper_doi 10.1107/S2056989015014395
_journal_volume 71
_journal_year 2015
_chemical_formula_iupac 'C15 H17 N O2'
_chemical_formula_moiety 'C15 H17 N O2'
_chemical_formula_sum 'C15 H17 N O2'
_chemical_formula_weight 243.30
_chemical_name_systematic
;
1-Isopropyl-4,7-dimethyl-3-nitronaphthalene
;
_space_group_crystal_system monoclinic
_space_group_IT_number 14
_space_group_name_Hall '-P 2yn'
_space_group_name_H-M_alt 'P 1 21/n 1'
_symmetry_space_group_name_Hall '-P 2yn'
_symmetry_space_group_name_H-M 'P 1 21/n 1'
_atom_sites_solution_hydrogens geom
_audit_creation_method SHELXL-2013
_cell_angle_alpha 90
_cell_angle_beta 113.897(2)
_cell_angle_gamma 90
_cell_formula_units_Z 4
_cell_length_a 9.7637(7)
_cell_length_b 12.6508(9)
_cell_length_c 11.6162(8)
_cell_measurement_reflns_used 2686
_cell_measurement_temperature 296(2)
_cell_measurement_theta_max 26.4
_cell_measurement_theta_min 2.3
_cell_volume 1311.82(16)
_computing_cell_refinement
;
SAINT (Bruker, 2009)
;
_computing_data_collection
;
APEX2 (Bruker, 2009)
;
_computing_data_reduction
;
SAINT (Bruker, 2009)
;
_computing_molecular_graphics
;
<i>ORTEP-3 for Windows</i> (Farrugia, 2012)
;
_computing_publication_material
;
<i>WinGX</i> (Farrugia, 2012)
;
_computing_structure_refinement
;
<i>SHELXL2013</i> (Sheldrick, 2015)
;
_computing_structure_solution
;
<i>SHELXS97</i> (Sheldrick, 2008)
;
_diffrn_ambient_temperature 296(2)
_diffrn_measured_fraction_theta_full 1.000
_diffrn_measured_fraction_theta_max 1.000
_diffrn_measurement_device_type 'Bruker APEXII CCD'
_diffrn_measurement_method '\w and \f'
_diffrn_radiation_monochromator graphite
_diffrn_radiation_source 'fine-focus sealed tube'
_diffrn_radiation_type MoK\a
_diffrn_radiation_wavelength 0.71073
_diffrn_reflns_av_R_equivalents 0.0266
_diffrn_reflns_limit_h_max 12
_diffrn_reflns_limit_h_min -11
_diffrn_reflns_limit_k_max 15
_diffrn_reflns_limit_k_min -15
_diffrn_reflns_limit_l_max 12
_diffrn_reflns_limit_l_min -14
_diffrn_reflns_number 21437
_diffrn_reflns_theta_full 25.242
_diffrn_reflns_theta_max 26.371
_diffrn_reflns_theta_min 2.310
_exptl_absorpt_coefficient_mu 0.082
_exptl_absorpt_correction_T_max 0.7464
_exptl_absorpt_correction_T_min 0.6515
_exptl_absorpt_correction_type multi-scan
_exptl_absorpt_process_details
;
(SADABS; Bruker, 2009)
;
_exptl_crystal_colour colourless
_exptl_crystal_density_diffrn 1.232
_exptl_crystal_density_method 'not measured'
_exptl_crystal_description box
_exptl_crystal_F_000 520
_exptl_crystal_size_max 0.45
_exptl_crystal_size_mid 0.35
_exptl_crystal_size_min 0.30
_refine_diff_density_max 0.219
_refine_diff_density_min -0.174
_refine_ls_extinction_method none
_refine_ls_goodness_of_fit_ref 1.065
_refine_ls_hydrogen_treatment constr
_refine_ls_matrix_type full
_refine_ls_number_parameters 167
_refine_ls_number_reflns 2686
_refine_ls_number_restraints 0
_refine_ls_restrained_S_all 1.065
_refine_ls_R_factor_all 0.0572
_refine_ls_R_factor_gt 0.0470
_refine_ls_shift/su_max 0.001
_refine_ls_shift/su_mean 0.000
_refine_ls_structure_factor_coef Fsqd
_refine_ls_weighting_details 'w=1/[\s^2^(Fo^2^)+(0.0738P)^2^+0.3258P] where P=(Fo^2^+2Fc^2^)/3'
_refine_ls_weighting_scheme calc
_refine_ls_wR_factor_gt 0.1345
_refine_ls_wR_factor_ref 0.1465
_reflns_number_gt 2164
_reflns_number_total 2686
_reflns_threshold_expression 'I > 2\s(I)'
_cod_data_source_file is5409sup1.cif
_cod_data_source_block I
_cod_database_code 2241020
_shelx_space_group_comment
;
The symmetry employed for this shelxl refinement is uniquely defined
by the following loop, which should always be used as a source of
symmetry information in preference to the above space-group names.
They are only intended as comments.
;
_shelxl_version_number .2013

loop_
_space_group_symop_operation_xyz
'x, y, z'
'-x+1/2, y+1/2, -z+1/2'
'-x, -y, -z'
'x-1/2, -y-1/2, z-1/2'

loop_
_atom_site_type_symbol
_atom_site_label
_atom_site_fract_x
_atom_site_fract_y
_atom_site_fract_z
_atom_site_U_iso_or_equiv
_atom_site_adp_type
_atom_site_calc_flag
_atom_site_occupancy
C C1 0.48931(16) 0.74540(11) 0.55728(13) 0.0410(3) Uani d 1
C C2 0.53127(17) 0.79068(11) 0.46989(14) 0.0458(4) Uani d 1
H H2 0.4856 0.8530 0.4305 0.055 Uiso calc 1
C C3 0.64274(16) 0.74433(12) 0.43844(13) 0.0434(3) Uani d 1
C C4 0.71449(15) 0.65180(12) 0.48818(13) 0.0426(3) Uani d 1
C C5 0.66896(14) 0.60094(11) 0.57753(12) 0.0391(3) Uani d 1
C C6 0.73317(18) 0.50374(13) 0.63462(15) 0.0506(4) Uani d 1
H H6 0.8081 0.4735 0.6153 0.061 Uiso calc 1
C C7 0.68819(19) 0.45344(13) 0.71690(15) 0.0540(4) Uani d 1
H H7 0.7323 0.3894 0.7520 0.065 Uiso calc 1
C C8 0.57617(17) 0.49648(12) 0.74988(13) 0.0464(4) Uani d 1
C C9 0.51403(16) 0.59105(12) 0.69828(13) 0.0428(3) Uani d 1
H H9 0.4410 0.6204 0.7208 0.051 Uiso calc 1
C C10 0.55666(14) 0.64644(11) 0.61141(12) 0.0370(3) Uani d 1
C C11 0.37186(18) 0.79765(12) 0.59387(16) 0.0509(4) Uani d 1
H H11 0.3962 0.7793 0.6820 0.061 Uiso calc 1
C C12 0.2168(2) 0.75490(16) 0.5164(2) 0.0741(6) Uani d 1
H H12A 0.1910 0.7690 0.4289 0.111 Uiso calc 1
H H12B 0.1455 0.7886 0.5420 0.111 Uiso calc 1
H H12C 0.2155 0.6800 0.5293 0.111 Uiso calc 1
C C13 0.3728(2) 0.91812(14) 0.5855(2) 0.0693(5) Uani d 1
H H13A 0.4727 0.9438 0.6317 0.104 Uiso calc 1
H H13B 0.3074 0.9472 0.6207 0.104 Uiso calc 1
H H13C 0.3388 0.9391 0.4989 0.104 Uiso calc 1
C C14 0.82959(18) 0.60027(15) 0.45058(17) 0.0592(4) Uani d 1
H H14A 0.8302 0.6348 0.3772 0.089 Uiso calc 1
H H14B 0.8050 0.5270 0.4322 0.089 Uiso calc 1
H H14C 0.9268 0.6062 0.5184 0.089 Uiso calc 1
C C15 0.5277(2) 0.43966(15) 0.84114(16) 0.0637(5) Uani d 1
H H15A 0.5986 0.4530 0.9257 0.096 Uiso calc 1
H H15B 0.5228 0.3651 0.8247 0.096 Uiso calc 1
H H15C 0.4307 0.4647 0.8312 0.096 Uiso calc 1
N N1 0.67771(18) 0.80420(11) 0.34458(13) 0.0576(4) Uani d 1
O O1 0.5730(2) 0.84079(13) 0.25427(14) 0.0865(5) Uani d 1
O O2 0.80848(18) 0.81719(14) 0.36267(14) 0.0869(5) Uani d 1

loop_
_atom_site_aniso_label
_atom_site_aniso_U_11
_atom_site_aniso_U_22
_atom_site_aniso_U_33
_atom_site_aniso_U_12
_atom_site_aniso_U_13
_atom_site_aniso_U_23
C1 0.0427(7) 0.0414(7) 0.0442(7) 0.0013(6) 0.0230(6) -0.0011(6)
C2 0.0545(8) 0.0401(7) 0.0483(8) 0.0027(6) 0.0265(7) 0.0034(6)
C3 0.0503(8) 0.0463(8) 0.0409(7) -0.0084(6) 0.0261(6) -0.0040(6)
C4 0.0370(7) 0.0527(8) 0.0422(7) -0.0046(6) 0.0204(6) -0.0091(6)
C5 0.0344(7) 0.0462(8) 0.0368(7) 0.0005(5) 0.0145(5) -0.0035(6)
C6 0.0465(8) 0.0531(9) 0.0529(8) 0.0121(6) 0.0209(7) 0.0009(7)
C7 0.0576(9) 0.0491(8) 0.0495(8) 0.0092(7) 0.0157(7) 0.0083(7)
C8 0.0489(8) 0.0496(8) 0.0381(7) -0.0055(6) 0.0149(6) 0.0019(6)
C9 0.0432(7) 0.0497(8) 0.0403(7) -0.0003(6) 0.0219(6) -0.0007(6)
C10 0.0362(6) 0.0408(7) 0.0361(7) -0.0010(5) 0.0167(5) -0.0027(5)
C11 0.0559(9) 0.0490(9) 0.0586(9) 0.0116(7) 0.0344(7) 0.0050(7)
C12 0.0555(10) 0.0673(12) 0.1121(16) 0.0006(9) 0.0469(11) -0.0110(11)
C13 0.0697(11) 0.0513(10) 0.0976(14) 0.0112(8) 0.0450(11) -0.0053(9)
C14 0.0516(9) 0.0752(11) 0.0628(10) 0.0041(8) 0.0357(8) -0.0067(8)
C15 0.0735(11) 0.0662(11) 0.0514(9) -0.0090(9) 0.0253(8) 0.0127(8)
N1 0.0814(10) 0.0541(8) 0.0539(8) -0.0129(7) 0.0444(8) -0.0072(6)
O1 0.1158(12) 0.0876(10) 0.0662(9) 0.0121(9) 0.0474(9) 0.0262(8)
O2 0.0923(10) 0.1066(12) 0.0894(10) -0.0334(9) 0.0653(9) -0.0057(8)

loop_
_atom_type_symbol
_atom_type_description
_atom_type_scat_dispersion_real
_atom_type_scat_dispersion_imag
_atom_type_scat_source
C C 0.0033 0.0016 'International Tables Vol C Tables 4.2.6.8 and 6.1.1.4'
H H 0.0000 0.0000 'International Tables Vol C Tables 4.2.6.8 and 6.1.1.4'
N N 0.0061 0.0033 'International Tables Vol C Tables 4.2.6.8 and 6.1.1.4'
O O 0.0106 0.0060 'International Tables Vol C Tables 4.2.6.8 and 6.1.1.4'

loop_
_geom_angle_atom_site_label_1
_geom_angle_atom_site_label_2
_geom_angle_atom_site_label_3
_geom_angle
C2 C1 C10 118.00(12)
C2 C1 C11 120.75(13)
C10 C1 C11 121.24(12)
C1 C2 C3 120.96(13)
C1 C2 H2 119.5
C3 C2 H2 119.5
C4 C3 C2 124.38(13)
C4 C3 N1 121.29(13)
C2 C3 N1 114.33(13)
C3 C4 C5 115.69(12)
C3 C4 C14 124.21(13)
C5 C4 C14 120.04(14)
C6 C5 C10 117.68(12)
C6 C5 C4 121.27(12)
C10 C5 C4 121.05(13)
C7 C6 C5 121.81(14)
C7 C6 H6 119.1
C5 C6 H6 119.1
C6 C7 C8 121.20(14)
C6 C7 H7 119.4
C8 C7 H7 119.4
C9 C8 C7 118.42(13)
C9 C8 C15 121.09(15)
C7 C8 C15 120.49(15)
C8 C9 C10 122.51(13)
C8 C9 H9 118.7
C10 C9 H9 118.7
C9 C10 C5 118.37(12)
C9 C10 C1 121.79(12)
C5 C10 C1 119.85(12)
C12 C11 C1 111.31(13)
C12 C11 C13 110.42(15)
C1 C11 C13 112.97(14)
C12 C11 H11 107.3
C1 C11 H11 107.3
C13 C11 H11 107.3
C11 C12 H12A 109.5
C11 C12 H12B 109.5
H12A C12 H12B 109.5
C11 C12 H12C 109.5
H12A C12 H12C 109.5
H12B C12 H12C 109.5
C11 C13 H13A 109.5
C11 C13 H13B 109.5
H13A C13 H13B 109.5
C11 C13 H13C 109.5
H13A C13 H13C 109.5
H13B C13 H13C 109.5
C4 C14 H14A 109.5
C4 C14 H14B 109.5
H14A C14 H14B 109.5
C4 C14 H14C 109.5
H14A C14 H14C 109.5
H14B C14 H14C 109.5
C8 C15 H15A 109.5
C8 C15 H15B 109.5
H15A C15 H15B 109.5
C8 C15 H15C 109.5
H15A C15 H15C 109.5
H15B C15 H15C 109.5
O2 N1 O1 123.46(15)
O2 N1 C3 118.79(15)
O1 N1 C3 117.71(15)

loop_
_geom_bond_atom_site_label_1
_geom_bond_atom_site_label_2
_geom_bond_distance
C1 C2 1.3651(19)
C1 C10 1.4353(19)
C1 C11 1.5256(19)
C2 C3 1.408(2)
C2 H2 0.9300
C3 C4 1.366(2)
C3 N1 1.4767(18)
C4 C5 1.4362(19)
C4 C14 1.5087(19)
C5 C6 1.417(2)
C5 C10 1.4276(18)
C6 C7 1.361(2)
C6 H6 0.9300
C7 C8 1.407(2)
C7 H7 0.9300
C8 C9 1.365(2)
C8 C15 1.507(2)
C9 C10 1.4223(18)
C9 H9 0.9300
C11 C12 1.514(3)
C11 C13 1.527(2)
C11 H11 0.9800
C12 H12A 0.9600
C12 H12B 0.9600
C12 H12C 0.9600
C13 H13A 0.9600
C13 H13B 0.9600
C13 H13C 0.9600
C14 H14A 0.9600
C14 H14B 0.9600
C14 H14C 0.9600
C15 H15A 0.9600
C15 H15B 0.9600
C15 H15C 0.9600
N1 O2 1.218(2)
N1 O1 1.221(2)

loop_
_geom_hbond_atom_site_label_D
_geom_hbond_atom_site_label_H
_geom_hbond_atom_site_label_A
_geom_hbond_site_symmetry_A
_geom_hbond_distance_DH
_geom_hbond_distance_HA
_geom_hbond_distance_DA
_geom_hbond_angle_DHA
C9 H9 O2 4_576 0.93 2.60 3.4823(18) 159

_cod_database_fobs_code 2241020
